data_4321918
loop_
_publ_author_name
'Yan Ding'
'Wengan Wu'
'Phillip E. Fanwick'
'Richard A. Walton'

_publ_contact_author
;
     Richard A. Walton
     Department of Chemistry
     Purdue University
     1393 Brown Building
     W. Lafayette
     IN 47907
     USA
;
_publ_contact_author_email walton@chem.purdue.edu
_publ_contact_author_fax '(765) 494 0239'
_publ_contact_author_phone '(765) 494 5464'
_publ_section_title
;
 Reactions of the Dirhenium(II) Complexes Re2X4(\m-dppm)2 (X = Cl, Br;
 dppm = Ph2PCH2PPh2) with Isocyanides. 18.1 The Isolation and
 Characterization of Isomers of the [Re2Cl2(\m-dppm)2(CO)(CNXyl)3]2+
 Cation and Its Monocationic and Neutral Congeners
;
_journal_name_full 'Inorganic Chemistry'
_journal_page_first 1918
_journal_page_last 1928
_journal_paper_doi 10.1021/ic981192q
_journal_volume 38
_journal_year 1999
_chemical_formula_sum 'C80.86 Cl3.72 F6 N3 O7 P4 Re2 S2'
_chemical_formula_weight 2004.84
_chemical_name_systematic ' ?'
_space_group_IT_number 14
_symmetry_cell_setting monoclinic
_symmetry_space_group_name_Hall '-P 2yn'
_symmetry_space_group_name_H-M 'P 1 21/n 1'
_atom_type_scat_source 'International Tables Vol C Tables 4.2.6.8 and 6.1.1.4'
_cell_angle_alpha 90.00
_cell_angle_beta 109.091(18)
_cell_angle_gamma 90.00
_cell_formula_units_Z 4
_cell_length_a 23.582(5)
_cell_length_b 16.344(6)
_cell_length_c 23.656(6)
_cell_measurement_reflns_used 24
_cell_measurement_temperature 295
_cell_measurement_theta_max 21
_cell_measurement_theta_min 11
_cell_volume 8616(4)
_computing_cell_refinement CAD4_(Enraf-Nonius,_1977)
_computing_data_collection CAD4_(Enraf-Nonius,_1977)
_computing_data_reduction PROCESS_MolEN_(Fair,_1990)
_computing_molecular_graphics ORTEP_(Johnson,_1976)
_computing_publication_material CIF_VAX_MolEN_(Fair,_1990)
_computing_structure_refinement SHELX93_(Sheldrick,_1993)
_computing_structure_solution none
_diffrn_ambient_temperature 295
_diffrn_measurement_device Enraf_Nonius_CAD4
_diffrn_measurement_method \q/2\q
_diffrn_radiation_type Mo-K\a
_diffrn_radiation_wavelength 0.71073
_diffrn_reflns_av_R_equivalents 0.025
_diffrn_reflns_limit_h_max 27
_diffrn_reflns_limit_h_min 0
_diffrn_reflns_limit_k_max 0
_diffrn_reflns_limit_k_min -18
_diffrn_reflns_limit_l_max 25
_diffrn_reflns_limit_l_min -27
_diffrn_reflns_number 13550
_diffrn_reflns_theta_max 24.06
_diffrn_reflns_theta_min 2.67
_diffrn_standards_interval_time 83
_diffrn_standards_number 3
_exptl_absorpt_coefficient_mu 3.206
_exptl_absorpt_correction_T_max 0.2905
_exptl_absorpt_correction_T_min 0.1934
_exptl_absorpt_correction_type refined_empirical_(Walker_&_Stuart,_1983)
_exptl_crystal_colour red
_exptl_crystal_density_diffrn 1.55
_exptl_crystal_description chunk
_exptl_crystal_F_000 3832
_exptl_crystal_size_max 0.60
_exptl_crystal_size_mid 0.40
_exptl_crystal_size_min 0.40
_refine_diff_density_max 5.34
_refine_diff_density_min -1.17
_refine_ls_extinction_method none
_refine_ls_goodness_of_fit_all 1.111
_refine_ls_goodness_of_fit_obs 1.082
_refine_ls_hydrogen_treatment 'not refined, U=1.3 * Ueq of bonding atom'
_refine_ls_matrix_type full
_refine_ls_number_parameters 961
_refine_ls_number_reflns 13540
_refine_ls_number_restraints 0
_refine_ls_R_factor_all 0.098
_refine_ls_R_factor_obs 0.062
_refine_ls_shift/esd_max 0.178
_refine_ls_structure_factor_coef Fsqd
_refine_ls_weighting_details 'w=1/[\s^2^(Fo^2^)+(0.1053P)^2^+103.4428P] where P=(Fo^2^+2Fc^2^)'
_refine_ls_weighting_scheme calc
_refine_ls_wR_factor_all 0.215
_refine_ls_wR_factor_obs 0.177
_reflns_number_observed 10090
_reflns_number_total 13550
_reflns_observed_criterion >2.0\s(I)
_cod_data_source_file ic981192q_3.cif
_cod_data_source_block Compound5a
_cod_depositor_comments
;
The following automatic conversions were performed:

'_refine_ls_weighting_scheme' value 'calc
w=1/[\s^2^(Fo^2^)+(0.1053P)^2^+103.4428P] where P=(Fo^2^+2Fc^2^)' was
changed to 'calc'. New tag '_refine_ls_weighting_details' was
created. The value of the new tag was set to
'w=1/[\s^2^(Fo^2^)+(0.1053P)^2^+103.4428P] where P=(Fo^2^+2Fc^2^)'.

Automatic conversion script
Id: cif_fix_values 3143 2015-03-26 13:38:13Z robertas 
;
_cod_original_cell_volume 8617(8)
_cod_original_formula_sum 'C80.86 CL3.72 F6 N3 O7 P4 RE2 S2'
_cod_database_code 4321918

loop_
_symmetry_equiv_pos_as_xyz
'x, y, z'
'-x+1/2, y+1/2, -z+1/2'
'-x, -y, -z'
'x+1/2, -y+1/2, z+1/2'

loop_
_atom_site_aniso_label
_atom_site_aniso_U_11
_atom_site_aniso_U_22
_atom_site_aniso_U_33
_atom_site_aniso_U_12
_atom_site_aniso_U_13
_atom_site_aniso_U_23
Re(1) 0.0361(3) 0.0325(3) 0.0367(3) 0.0026(2) 0.0116(2) 0.0020(2)
Re(2) 0.0375(3) 0.0414(3) 0.0375(3) 0.0029(2) 0.0134(2) 0.0047(2)
Cl(1) 0.049(2) 0.0262(15) 0.052(2) 0.0031(13) 0.0107(14) 0.0033(13)
Cl(2) 0.049(2) 0.057(2) 0.038(2) 0.0043(15) 0.0203(13) 0.0067(14)
Cl(70) 0.206(13) 0.238(15) 0.157(10) -0.057(11) -0.027(8) 0.040(9)
Cl(71) 0.33(2) 0.215(15) 0.201(14) 0.083(14) -0.021(13) -0.044(12)
S(8) 0.107(4) 0.096(4) 0.101(4) -0.030(3) 0.019(3) -0.005(3)
S(9) 0.096(3) 0.052(3) 0.088(3) 0.003(2) 0.028(3) -0.001(2)
P(1) 0.038(2) 0.035(2) 0.037(2) 0.0030(13) 0.0112(13) 0.0003(13)
P(2) 0.041(2) 0.038(2) 0.047(2) 0.0013(14) 0.0200(15) 0.0036(14)
P(3) 0.039(2) 0.046(2) 0.040(2) -0.0021(14) 0.0113(14) 0.0013(15)
P(4) 0.038(2) 0.064(2) 0.038(2) 0.000(2) 0.0077(14) 0.005(2)
F(801) 0.170(18) 0.36(4) 0.121(14) 0.00(2) 0.005(12) 0.083(18)
F(802) 0.27(3) 0.143(18) 0.32(3) -0.058(18) 0.10(2) -0.11(2)
F(803) 0.087(12) 0.49(5) 0.29(3) -0.015(19) -0.033(14) -0.20(3)
F(901) 0.176(14) 0.121(11) 0.158(13) 0.010(10) 0.102(12) 0.009(10)
F(902) 0.85(14) 0.39(7) 1.4(2) -0.35(9) -0.74(16) 0.13(10)
F(903) 0.147(13) 0.127(12) 0.226(18) 0.042(10) 0.115(13) 0.012(12)
O(40) 0.067(6) 0.046(6) 0.059(6) 0.006(5) 0.027(5) -0.010(5)
O(801) 0.093(11) 0.166(17) 0.119(13) 0.025(11) 0.021(9) 0.001(12)
O(802) 0.132(14) 0.086(11) 0.21(2) 0.014(10) 0.028(13) -0.042(12)
O(803) 0.24(3) 0.26(3) 0.157(18) -0.12(2) 0.099(18) 0.028(19)
O(901) 0.133(14) 0.128(14) 0.172(16) 0.054(12) 0.092(13) 0.053(12)
O(902) 0.42(5) 0.56(7) 0.32(4) 0.34(6) -0.31(4) -0.31(5)
O(903) 0.56(6) 0.084(15) 0.40(5) -0.08(3) 0.35(5) -0.05(2)
N(10) 0.058(7) 0.043(6) 0.044(6) -0.004(5) 0.017(5) -0.002(5)
N(20) 0.056(7) 0.046(7) 0.064(7) 0.009(6) 0.032(6) 0.008(6)
N(30) 0.063(7) 0.038(7) 0.064(7) 0.013(6) 0.033(6) 0.007(5)
C(1) 0.032(6) 0.035(7) 0.056(8) 0.004(5) 0.010(6) 0.001(6)
C(2) 0.039(7) 0.072(10) 0.047(7) 0.002(7) 0.012(6) 0.010(7)
C(10) 0.062(8) 0.030(7) 0.040(7) 0.003(6) 0.018(6) 0.004(5)
C(11) 0.064(9) 0.050(8) 0.039(7) -0.010(7) 0.021(6) 0.002(6)
C(12) 0.069(10) 0.090(13) 0.055(9) -0.021(9) 0.028(8) -0.024(9)
C(13) 0.14(2) 0.14(2) 0.089(15) -0.020(18) 0.076(15) -0.008(16)
C(14) 0.16(3) 0.20(3) 0.077(15) -0.06(3) 0.074(17) -0.013(19)
C(15) 0.14(2) 0.12(2) 0.065(12) -0.024(16) 0.043(13) 0.027(13)
C(16) 0.071(10) 0.079(12) 0.055(9) -0.023(9) 0.017(8) 0.000(8)
C(17) 0.113(16) 0.074(13) 0.106(15) 0.022(12) 0.056(13) 0.002(12)
C(18) 0.086(13) 0.081(13) 0.081(12) -0.003(11) 0.015(10) 0.029(11)
C(20) 0.042(7) 0.063(10) 0.050(8) 0.001(7) 0.022(6) 0.002(7)
C(21) 0.075(10) 0.046(9) 0.075(11) 0.014(8) 0.035(9) 0.019(8)
C(22) 0.103(14) 0.063(11) 0.107(15) 0.018(10) 0.065(12) 0.016(11)
C(23) 0.16(2) 0.041(10) 0.14(2) -0.012(12) 0.060(18) 0.005(12)
C(24) 0.20(3) 0.065(14) 0.13(2) 0.035(16) 0.07(2) 0.052(15)
C(25) 0.17(2) 0.077(15) 0.105(17) 0.046(15) 0.060(16) 0.053(14)
C(26) 0.075(11) 0.069(11) 0.079(12) 0.019(9) 0.020(9) 0.009(10)
C(27) 0.17(2) 0.043(10) 0.110(15) -0.022(11) 0.091(16) -0.021(10)
C(28) 0.137(18) 0.091(15) 0.059(11) 0.030(13) 0.030(11) 0.029(10)
C(30) 0.049(7) 0.042(8) 0.051(8) 0.016(6) 0.022(6) 0.014(6)
C(31) 0.072(10) 0.042(8) 0.087(11) 0.025(7) 0.053(9) 0.029(8)
C(32) 0.105(14) 0.061(10) 0.072(11) 0.017(10) 0.056(11) -0.003(9)
C(33) 0.137(19) 0.068(12) 0.107(16) 0.003(13) 0.077(15) -0.011(11)
C(34) 0.22(4) 0.058(14) 0.19(3) 0.068(18) 0.18(3) 0.045(16)
C(35) 0.15(2) 0.062(15) 0.22(3) 0.054(15) 0.13(3) 0.052(18)
C(36) 0.081(13) 0.072(12) 0.126(17) 0.027(10) 0.065(13) 0.037(12)
C(37) 0.110(17) 0.129(19) 0.083(14) -0.001(15) 0.026(12) -0.047(14)
C(38) 0.075(14) 0.13(2) 0.18(3) 0.045(15) 0.032(16) 0.07(2)
C(40) 0.059(8) 0.053(9) 0.038(7) 0.007(7) 0.015(6) 0.003(6)
C(111) 0.043(7) 0.036(7) 0.056(8) 0.011(6) 0.020(6) 0.012(6)
C(112) 0.055(9) 0.050(9) 0.068(10) 0.011(7) 0.008(7) -0.006(7)
C(113) 0.059(10) 0.080(12) 0.105(14) 0.018(9) 0.025(10) -0.020(11)
C(114) 0.067(11) 0.081(13) 0.105(14) 0.037(10) 0.039(10) 0.003(11)
C(115) 0.041(9) 0.092(14) 0.120(16) 0.002(9) 0.012(9) -0.040(12)
C(116) 0.038(8) 0.062(10) 0.107(13) -0.003(7) 0.019(8) -0.031(9)
C(121) 0.034(6) 0.066(9) 0.034(6) -0.004(6) 0.011(5) 0.002(6)
C(122) 0.064(10) 0.091(13) 0.049(8) 0.007(9) 0.016(7) -0.018(8)
C(123) 0.133(19) 0.13(2) 0.043(10) 0.023(15) 0.022(11) -0.024(12)
C(124) 0.091(14) 0.16(2) 0.045(10) -0.005(15) 0.027(10) 0.024(13)
C(125) 0.089(14) 0.123(18) 0.064(11) -0.023(13) 0.017(10) 0.029(12)
C(126) 0.069(10) 0.084(12) 0.040(8) -0.020(9) 0.000(7) 0.013(8)
C(211) 0.041(7) 0.050(8) 0.046(7) 0.013(6) 0.023(6) 0.011(6)
C(212) 0.062(9) 0.065(10) 0.064(9) 0.015(8) 0.028(8) 0.002(8)
C(213) 0.088(13) 0.081(13) 0.085(12) 0.013(10) 0.054(11) -0.007(10)
C(214) 0.053(10) 0.102(15) 0.105(15) 0.033(10) 0.041(10) 0.037(13)
C(215) 0.046(9) 0.121(17) 0.088(13) 0.002(10) 0.036(9) 0.007(12)
C(216) 0.048(8) 0.095(13) 0.057(9) -0.008(8) 0.019(7) -0.006(9)
C(221) 0.045(7) 0.052(9) 0.063(9) 0.002(6) 0.019(7) 0.016(7)
C(222) 0.081(11) 0.045(9) 0.081(11) 0.009(8) 0.029(9) 0.007(8)
C(223) 0.074(12) 0.049(10) 0.15(2) -0.005(9) 0.035(13) -0.007(12)
C(224) 0.065(11) 0.066(12) 0.112(16) 0.007(9) 0.026(11) 0.051(12)
C(225) 0.076(12) 0.057(11) 0.113(16) -0.011(9) 0.036(11) 0.016(11)
C(226) 0.072(11) 0.069(11) 0.081(11) 0.007(9) 0.032(9) 0.030(9)
C(311) 0.041(7) 0.062(9) 0.039(7) -0.008(6) 0.013(6) 0.001(6)
C(312) 0.060(9) 0.066(10) 0.064(9) 0.000(8) 0.030(8) 0.002(8)
C(313) 0.085(12) 0.074(12) 0.087(12) 0.003(10) 0.047(10) -0.003(10)
C(314) 0.089(13) 0.095(15) 0.075(12) -0.022(11) 0.047(10) -0.008(11)
C(315) 0.072(10) 0.072(11) 0.059(9) -0.015(9) 0.030(8) 0.007(8)
C(316) 0.060(9) 0.054(9) 0.049(8) -0.007(7) 0.010(7) 0.005(7)
C(321) 0.050(8) 0.059(9) 0.043(7) -0.012(7) 0.007(6) 0.000(7)
C(322) 0.063(10) 0.114(16) 0.071(11) -0.038(11) 0.016(9) -0.019(11)
C(323) 0.095(15) 0.13(2) 0.081(13) -0.077(15) 0.018(12) -0.037(13)
C(324) 0.15(2) 0.090(16) 0.076(13) -0.033(16) 0.033(14) -0.037(12)
C(325) 0.107(16) 0.086(14) 0.086(14) -0.022(13) 0.023(12) -0.039(12)
C(326) 0.068(10) 0.072(11) 0.061(10) 0.000(9) 0.017(8) -0.005(8)
C(411) 0.059(9) 0.075(11) 0.030(7) -0.008(8) 0.005(6) 0.008(7)
C(412) 0.054(9) 0.092(12) 0.051(8) -0.004(9) 0.015(7) -0.004(8)
C(413) 0.084(12) 0.082(12) 0.064(10) -0.012(10) 0.024(9) -0.018(9)
C(414) 0.104(15) 0.089(14) 0.059(11) -0.020(12) 0.012(11) -0.008(10)
C(415) 0.090(14) 0.110(17) 0.073(12) -0.053(13) 0.003(11) -0.019(12)
C(416) 0.053(9) 0.129(16) 0.050(9) -0.031(10) 0.011(7) -0.022(10)
C(421) 0.049(8) 0.099(13) 0.046(8) 0.009(8) 0.011(7) 0.022(8)
C(422) 0.090(13) 0.135(18) 0.049(9) -0.006(13) 0.025(9) 0.017(11)
C(423) 0.079(13) 0.18(3) 0.070(12) 0.030(15) 0.011(11) 0.059(15)
C(424) 0.082(14) 0.25(4) 0.094(16) 0.064(19) 0.033(12) 0.11(2)
C(425) 0.124(19) 0.22(3) 0.123(19) 0.11(2) 0.074(16) 0.09(2)
C(426) 0.084(13) 0.19(3) 0.071(12) 0.052(15) 0.040(11) 0.059(14)
C(700) 0.20(4) 0.11(3) 0.13(3) 0.01(3) 0.00(2) 0.00(2)
C(804) 0.11(2) 0.21(4) 0.15(3) -0.01(2) 0.04(2) 0.05(3)
C(904) 1.15(15) 0.38(6) 0.87(12) 0.64(9) 0.98(13) 0.54(8)

loop_
_atom_site_label
_atom_site_fract_x
_atom_site_fract_y
_atom_site_fract_z
_atom_site_U_iso_or_equiv
_atom_site_thermal_displace_type
_atom_site_calc_flag
Re(1) 0.02311(2) 0.19491(3) 0.24482(2) 0.03517(17) Uani ?
Re(2) 0.02476(2) 0.11287(3) 0.33318(2) 0.03852(17) Uani ?
Cl(1) -0.00097(14) 0.3381(2) 0.22048(14) 0.0438(11) Uani ?
Cl(2) 0.01039(14) 0.0870(2) 0.43139(13) 0.0465(11) Uani ?
Cl(70) 0.4504(6) 0.0532(9) 0.9420(5) 0.221(7) Uani ?
Cl(71) 0.4057(9) -0.0282(10) 0.8342(7) 0.275(10) Uani ?
S(8) 0.2214(3) 0.0879(4) 0.8896(2) 0.105(2) Uani ?
S(9) 0.3505(2) 0.0725(3) 0.3815(2) 0.0792(17) Uani ?
P(1) -0.08494(14) 0.1683(2) 0.19012(14) 0.0369(11) Uani ?
P(2) -0.07835(15) 0.0534(2) 0.29153(15) 0.0406(11) Uani ?
P(3) 0.12852(14) 0.2440(2) 0.28855(14) 0.0421(11) Uani ?
P(4) 0.12737(15) 0.1520(2) 0.39844(15) 0.0478(11) Uani ?
F(801) 0.2437(8) 0.0792(13) 0.9991(6) 0.229(13) Uani ?
F(802) 0.2505(10) 0.1973(11) 0.9658(6) 0.243(16) Uani ?
F(803) 0.3174(7) 0.1091(16) 0.9711(7) 0.311(18) Uani ?
F(901) 0.3796(7) 0.1244(8) 0.2922(6) 0.140(7) Uani ?
F(902) 0.3224(8) 0.0251(12) 0.2722(7) 1.14(9) Uani ?
F(903) 0.4119(7) 0.0090(9) 0.3207(6) 0.153(8) Uani ?
O(40) -0.0214(4) 0.2830(6) 0.3520(4) 0.056(3) Uani ?
O(801) 0.1575(5) 0.0945(8) 0.8798(3) 0.129(8) Uani ?
O(802) 0.2365(5) 0.0033(7) 0.8826(3) 0.148(9) Uani ?
O(803) 0.2370(6) 0.1384(8) 0.8465(3) 0.210(14) Uani ?
O(901) 0.3126(6) 0.1345(8) 0.3747(3) 0.134(8) Uani ?
O(902) 0.4009(5) 0.0892(11) 0.4255(4) 0.54(3) Uani ?
O(903) 0.3260(8) 0.0051(7) 0.3947(5) 0.30(3) Uani ?
N(10) 0.0460(5) 0.2060(7) 0.1187(5) 0.048(4) Uani ?
N(20) 0.0590(5) -0.0817(8) 0.3534(5) 0.052(4) Uani ?
N(30) 0.0681(5) 0.0222(7) 0.2222(5) 0.052(4) Uani ?
C(1) -0.1017(5) 0.0634(7) 0.2091(6) 0.042(4) Uani ?
C(2) 0.1695(6) 0.1738(10) 0.3476(6) 0.053(4) Uani ?
C(10) 0.0363(6) 0.1988(7) 0.1630(6) 0.044(4) Uani ?
C(11) 0.0610(6) 0.2205(9) 0.0661(6) 0.050(5) Uani ?
C(12) 0.0928(7) 0.1588(12) 0.0487(7) 0.069(6) Uani ?
C(13) 0.1118(12) 0.1729(18) 0.0007(10) 0.115(11) Uani ?
C(14) 0.0969(14) 0.249(2) -0.0285(11) 0.139(14) Uani ?
C(15) 0.0653(12) 0.3082(16) -0.0107(9) 0.108(10) Uani ?
C(16) 0.0481(8) 0.2943(11) 0.0395(7) 0.069(6) Uani ?
C(17) 0.1081(10) 0.0788(12) 0.0814(9) 0.093(8) Uani ?
C(18) 0.0156(9) 0.3630(12) 0.0605(8) 0.086(7) Uani ?
C(20) 0.0517(6) -0.0135(10) 0.3451(6) 0.050(5) Uani ?
C(21) 0.0646(7) -0.1637(9) 0.3725(7) 0.063(6) Uani ?
C(22) 0.0545(9) -0.2266(11) 0.3282(9) 0.084(8) Uani ?
C(23) 0.0559(12) -0.3040(11) 0.3506(12) 0.112(11) Uani ?
C(24) 0.0642(13) -0.3224(14) 0.4099(12) 0.126(13) Uani ?
C(25) 0.0775(12) -0.2605(14) 0.4503(11) 0.113(11) Uani ?
C(26) 0.0750(8) -0.1778(11) 0.4329(8) 0.076(6) Uani ?
C(27) 0.0420(11) -0.2071(10) 0.2651(9) 0.098(10) Uani ?
C(28) 0.0850(11) -0.1122(12) 0.4756(8) 0.096(8) Uani ?
C(30) 0.0504(6) 0.0809(8) 0.2366(6) 0.046(4) Uani ?
C(31) 0.0847(7) -0.0480(9) 0.1966(8) 0.060(6) Uani ?
C(32) 0.0464(9) -0.0778(11) 0.1440(8) 0.073(7) Uani ?
C(33) 0.0649(11) -0.1488(12) 0.1230(10) 0.095(9) Uani ?
C(34) 0.1214(16) -0.1832(14) 0.1534(15) 0.128(16) Uani ?
C(35) 0.1578(13) -0.1507(14) 0.2045(16) 0.124(15) Uani ?
C(36) 0.1423(9) -0.0830(12) 0.2278(11) 0.085(8) Uani ?
C(37) -0.0139(10) -0.0365(15) 0.1130(9) 0.109(9) Uani ?
C(38) 0.1810(10) -0.0500(17) 0.2868(13) 0.132(12) Uani ?
C(40) -0.0043(6) 0.2239(9) 0.3412(6) 0.050(4) Uani ?
C(111) -0.1468(6) 0.2305(8) 0.1995(6) 0.044(4) Uani ?
C(112) -0.1379(7) 0.3000(9) 0.2325(7) 0.061(5) Uani ?
C(113) -0.1877(8) 0.3455(12) 0.2345(9) 0.082(7) Uani ?
C(114) -0.2433(8) 0.3186(12) 0.2035(9) 0.082(7) Uani ?
C(115) -0.2533(7) 0.2510(12) 0.1703(9) 0.088(7) Uani ?
C(116) -0.2047(6) 0.2058(10) 0.1684(8) 0.070(6) Uani ?
C(121) -0.1072(5) 0.1693(9) 0.1092(5) 0.045(4) Uani ?
C(122) -0.1254(7) 0.0994(12) 0.0748(7) 0.069(6) Uani ?
C(123) -0.1454(11) 0.1106(16) 0.0112(8) 0.104(10) Uani ?
C(124) -0.1465(9) 0.1820(18) -0.0143(8) 0.098(9) Uani ?
C(125) -0.1295(9) 0.2536(15) 0.0212(8) 0.094(8) Uani ?
C(126) -0.1087(7) 0.2430(11) 0.0829(6) 0.069(6) Uani ?
C(211) -0.1416(6) 0.0963(8) 0.3098(6) 0.044(4) Uani ?
C(212) -0.1361(7) 0.1580(10) 0.3498(7) 0.062(5) Uani ?
C(213) -0.1868(9) 0.1908(12) 0.3600(8) 0.078(7) Uani ?
C(214) -0.2414(8) 0.1579(13) 0.3314(9) 0.083(8) Uani ?
C(215) -0.2483(7) 0.0922(13) 0.2913(8) 0.082(7) Uani ?
C(216) -0.1974(6) 0.0613(12) 0.2818(7) 0.066(6) Uani ?
C(221) -0.0853(6) -0.0548(9) 0.3058(7) 0.053(5) Uani ?
C(222) -0.0968(8) -0.1133(9) 0.2621(8) 0.068(6) Uani ?
C(223) -0.1019(8) -0.1944(11) 0.2786(12) 0.093(9) Uani ?
C(224) -0.0936(8) -0.2159(12) 0.3352(10) 0.082(8) Uani ?
C(225) -0.0839(8) -0.1604(11) 0.3771(10) 0.081(8) Uani ?
C(226) -0.0795(7) -0.0807(11) 0.3636(8) 0.072(6) Uani ?
C(311) 0.1709(6) 0.2449(9) 0.2358(6) 0.047(4) Uani ?
C(312) 0.2106(7) 0.1847(10) 0.2340(7) 0.061(5) Uani ?
C(313) 0.2389(8) 0.1869(12) 0.1904(8) 0.077(7) Uani ?
C(314) 0.2245(9) 0.2500(13) 0.1498(8) 0.081(7) Uani ?
C(315) 0.1869(8) 0.3088(11) 0.1514(7) 0.066(6) Uani ?
C(316) 0.1580(7) 0.3069(9) 0.1933(6) 0.056(5) Uani ?
C(321) 0.1440(6) 0.3449(9) 0.3235(6) 0.053(4) Uani ?
C(322) 0.2013(8) 0.3770(13) 0.3337(8) 0.084(7) Uani ?
C(323) 0.2154(10) 0.4547(16) 0.3620(9) 0.104(9) Uani ?
C(324) 0.1760(13) 0.4949(14) 0.3782(9) 0.105(10) Uani ?
C(325) 0.1201(10) 0.4622(13) 0.3704(9) 0.095(8) Uani ?
C(326) 0.1042(8) 0.3859(10) 0.3433(7) 0.068(6) Uani ?
C(411) 0.1347(7) 0.2409(10) 0.4465(6) 0.057(5) Uani ?
C(412) 0.0899(7) 0.2682(11) 0.4675(7) 0.066(5) Uani ?
C(413) 0.1016(9) 0.3314(12) 0.5090(8) 0.077(6) Uani ?
C(414) 0.1557(10) 0.3676(13) 0.5296(8) 0.088(8) Uani ?
C(415) 0.2020(10) 0.3417(14) 0.5088(9) 0.097(8) Uani ?
C(416) 0.1923(7) 0.2789(13) 0.4685(7) 0.079(6) Uani ?
C(421) 0.1723(7) 0.0760(12) 0.4514(6) 0.066(5) Uani ?
C(422) 0.1688(9) 0.0744(15) 0.5084(7) 0.091(8) Uani ?
C(423) 0.2047(9) 0.0192(17) 0.5509(9) 0.113(9) Uani ?
C(424) 0.2416(10) -0.032(2) 0.5338(10) 0.142(12) Uani ?
C(425) 0.2460(11) -0.0304(19) 0.4781(11) 0.147(13) Uani ?
C(426) 0.2121(9) 0.0249(16) 0.4363(9) 0.110(9) Uani ?
C(700) 0.3952(18) 0.050(2) 0.8753(15) 0.157(17) Uani ?
C(804) 0.2607(6) 0.1204(10) 0.9608(6) 0.157(17) Uani ?
C(904) 0.3674(5) 0.0565(7) 0.3111(5) 0.64(7) Uani ?
H(13) 0.1337(12) 0.1339(18) -0.0122(10) 0.1490 Uiso ?
H(14) 0.1091(14) 0.260(2) -0.0614(11) 0.1810 Uiso ?
H(15) 0.0555(12) 0.3571(16) -0.0318(9) 0.1400 Uiso ?
H(1A) -0.0803(5) 0.0240(7) 0.1930(6) 0.0550 Uiso ?
H(1B) -0.1444(5) 0.0527(7) 0.1917(6) 0.0550 Uiso ?
H(23) 0.0509(12) -0.3475(11) 0.3240(12) 0.1460 Uiso ?
H(24) 0.0608(13) -0.3760(14) 0.4217(12) 0.1640 Uiso ?
H(25) 0.0886(12) -0.2730(14) 0.4908(11) 0.1460 Uiso ?
H(2A) 0.2079(6) 0.1977(10) 0.3700(6) 0.0690 Uiso ?
H(2B) 0.1769(6) 0.1232(10) 0.3299(6) 0.0690 Uiso ?
H(33) 0.0398(11) -0.1738(12) 0.0886(10) 0.1240 Uiso ?
H(34) 0.1337(16) -0.2295(14) 0.1378(15) 0.1670 Uiso ?
H(35) 0.1945(13) -0.1755(14) 0.2240(16) 0.1620 Uiso ?
H(112) -0.0992(7) 0.3174(9) 0.2535(7) 0.0790 Uiso ?
H(113) -0.1825(8) 0.3934(12) 0.2568(9) 0.1060 Uiso ?
H(114) -0.2761(8) 0.3487(12) 0.2054(9) 0.1060 Uiso ?
H(115) -0.2922(7) 0.2346(12) 0.1489(9) 0.1140 Uiso ?
H(116) -0.2108(6) 0.1580(10) 0.1458(8) 0.0910 Uiso ?
H(122) -0.1248(7) 0.0481(12) 0.0921(7) 0.0890 Uiso ?
H(123) -0.1581(11) 0.0649(16) -0.0131(8) 0.1360 Uiso ?
H(124) -0.1586(9) 0.1857(18) -0.0558(8) 0.1270 Uiso ?
H(125) -0.1321(9) 0.3053(15) 0.0040(8) 0.1220 Uiso ?
H(126) -0.0952(7) 0.2885(11) 0.1072(6) 0.0890 Uiso ?
H(17A) 0.0720(12) 0.048(4) 0.075(5) 0.1200 Uiso ?
H(17B) 0.127(5) 0.0890(12) 0.1233(12) 0.1200 Uiso ?
H(17C) 0.135(5) 0.049(4) 0.066(4) 0.1200 Uiso ?
H(18A) 0.011(5) 0.409(3) 0.034(3) 0.1110 Uiso ?
H(18B) 0.039(3) 0.379(5) 0.100(2) 0.1110 Uiso ?
H(18C) -0.023(2) 0.344(3) 0.060(5) 0.1110 Uiso ?
H(212) -0.0982(7) 0.1787(10) 0.3705(7) 0.0800 Uiso ?
H(213) -0.1830(9) 0.2345(12) 0.3862(8) 0.1030 Uiso ?
H(214) -0.2751(8) 0.1792(13) 0.3384(9) 0.1080 Uiso ?
H(215) -0.2859(7) 0.0701(13) 0.2717(8) 0.1060 Uiso ?
H(216) -0.2006(6) 0.0168(12) 0.2565(7) 0.0860 Uiso ?
H(222) -0.1010(8) -0.0996(9) 0.2227(8) 0.0890 Uiso ?
H(223) -0.1114(8) -0.2347(11) 0.2493(12) 0.1210 Uiso ?
H(224) -0.0946(8) -0.2709(12) 0.3449(10) 0.1060 Uiso ?
H(225) -0.0801(8) -0.1757(11) 0.4160(10) 0.1050 Uiso ?
H(226) -0.0723(7) -0.0419(11) 0.3939(8) 0.0940 Uiso ?
H(27A) 0.076(2) -0.220(8) 0.2537(18) 0.1280 Uiso ?
H(27B) 0.033(6) -0.150(2) 0.2587(15) 0.1280 Uiso ?
H(27C) 0.008(4) -0.239(7) 0.2413(10) 0.1280 Uiso ?
H(28A) 0.123(3) -0.087(6) 0.481(5) 0.1250 Uiso ?
H(28B) 0.085(6) -0.1335(19) 0.5133(19) 0.1250 Uiso ?
H(28C) 0.054(4) -0.072(4) 0.461(3) 0.1250 Uiso ?
H(312) 0.2188(7) 0.1423(10) 0.2618(7) 0.0790 Uiso ?
H(313) 0.2665(8) 0.1469(12) 0.1890(8) 0.1010 Uiso ?
H(314) 0.2421(9) 0.2512(13) 0.1199(8) 0.1060 Uiso ?
H(315) 0.1798(8) 0.3517(11) 0.1242(7) 0.0860 Uiso ?
H(316) 0.1300(7) 0.3470(9) 0.1933(6) 0.0730 Uiso ?
H(322) 0.2297(8) 0.3482(13) 0.3222(8) 0.1090 Uiso ?
H(323) 0.2534(10) 0.4769(16) 0.3689(9) 0.1360 Uiso ?
H(324) 0.1856(13) 0.5465(14) 0.3953(9) 0.1370 Uiso ?
H(325) 0.0927(10) 0.4913(13) 0.3833(9) 0.1240 Uiso ?
H(326) 0.0667(8) 0.3635(10) 0.3389(7) 0.0890 Uiso ?
H(37A) -0.0455(11) -0.069(5) 0.119(6) 0.1420 Uiso ?
H(37B) -0.020(3) -0.032(9) 0.0710(14) 0.1420 Uiso ?
H(37C) -0.014(3) 0.017(4) 0.130(5) 0.1420 Uiso ?
H(38A) 0.1568(16) -0.020(10) 0.305(4) 0.1720 Uiso ?
H(38B) 0.211(5) -0.015(9) 0.2807(15) 0.1720 Uiso ?
H(38C) 0.200(6) -0.0945(17) 0.312(3) 0.1720 Uiso ?
H(412) 0.0520(7) 0.2444(11) 0.4539(7) 0.0860 Uiso ?
H(413) 0.0712(9) 0.3493(12) 0.5229(8) 0.1000 Uiso ?
H(414) 0.1623(10) 0.4096(13) 0.5575(8) 0.1140 Uiso ?
H(415) 0.2393(10) 0.3672(14) 0.5225(9) 0.1260 Uiso ?
H(416) 0.2233(7) 0.2609(13) 0.4553(7) 0.1020 Uiso ?
H(422) 0.1428(9) 0.1096(15) 0.5188(7) 0.1180 Uiso ?
H(423) 0.2032(9) 0.0177(17) 0.5897(9) 0.1460 Uiso ?
H(424) 0.2647(10) -0.069(2) 0.5614(10) 0.1850 Uiso ?
H(425) 0.2717(11) -0.0665(19) 0.4680(11) 0.1910 Uiso ?
H(426) 0.2161(9) 0.0279(16) 0.3985(9) 0.1420 Uiso ?
H(70A) 0.3568(18) 0.044(2) 0.8816(15) 0.2050 Uiso ?
H(70B) 0.3946(18) 0.101(2) 0.8541(15) 0.2050 Uiso ?
